data_2233071
loop_
_publ_author_name
'Wang, Qian'
'Wang, Sheng'
'Wang, Yuan Yuan'
'Wang, Ying'

_publ_section_title
;
 2-(4<i>H</i>-1,2,4-Triazol-4-yl)pyrimidine
;
_journal_issue 1
_journal_name_full 'Acta Crystallographica Section E'
_journal_page_first o53
_journal_paper_doi 10.1107/S1600536811051968
_journal_volume 68
_journal_year 2012
_chemical_formula_iupac 'C6 H5 N5'
_chemical_formula_moiety 'C6 H5 N5'
_chemical_formula_sum 'C6 H5 N5'
_chemical_formula_weight 147.15
_chemical_name_systematic
;
2-(4<i>H</i>-1,2,4-Triazol-4-yl)pyrimidine
;
_space_group_IT_number 2
_symmetry_cell_setting triclinic
_symmetry_space_group_name_Hall '-P 1'
_symmetry_space_group_name_H-M 'P -1'
_atom_sites_solution_hydrogens geom
_atom_sites_solution_primary direct
_atom_sites_solution_secondary difmap
_audit_creation_method SHELXL-97
_cell_angle_alpha 67.233(2)
_cell_angle_beta 80.755(2)
_cell_angle_gamma 69.837(2)
_cell_formula_units_Z 2
_cell_length_a 5.6929(10)
_cell_length_b 7.7355(14)
_cell_length_c 8.6102(15)
_cell_measurement_reflns_used 786
_cell_measurement_temperature 293(2)
_cell_measurement_theta_max 25.86
_cell_measurement_theta_min 2.57
_cell_volume 328.04(10)
_computing_cell_refinement 'SAINT (Bruker, 2008)'
_computing_data_collection 'SMART (Bruker, 2008)'
_computing_data_reduction 'SAINT (Bruker, 2008)'
_computing_molecular_graphics 'ORTEP-3 (Farrugia, 1997)'
_computing_publication_material 'SHELXTL (Sheldrick, 2008)'
_computing_structure_refinement 'SHELXL97 (Sheldrick, 2008)'
_computing_structure_solution 'SHELXS97 (Sheldrick, 2008)'
_diffrn_ambient_temperature 293(2)
_diffrn_measured_fraction_theta_full 0.990
_diffrn_measured_fraction_theta_max 0.990
_diffrn_measurement_device_type 'Bruker SMART CCD area-detector'
_diffrn_measurement_method 'phi and omega scans'
_diffrn_radiation_monochromator graphite
_diffrn_radiation_source 'fine-focus sealed tube'
_diffrn_radiation_type MoK\a
_diffrn_radiation_wavelength 0.71073
_diffrn_reflns_av_R_equivalents 0.0100
_diffrn_reflns_av_sigmaI/netI 0.0204
_diffrn_reflns_limit_h_max 6
_diffrn_reflns_limit_h_min -6
_diffrn_reflns_limit_k_max 6
_diffrn_reflns_limit_k_min -9
_diffrn_reflns_limit_l_max 10
_diffrn_reflns_limit_l_min -10
_diffrn_reflns_number 1803
_diffrn_reflns_theta_full 25.02
_diffrn_reflns_theta_max 25.02
_diffrn_reflns_theta_min 2.57
_exptl_absorpt_coefficient_mu 0.104
_exptl_absorpt_correction_T_max 0.9877
_exptl_absorpt_correction_T_min 0.9538
_exptl_absorpt_correction_type multi-scan
_exptl_absorpt_process_details '(SADABS; Sheldrick, 1996)'
_exptl_crystal_colour colourless
_exptl_crystal_density_diffrn 1.490
_exptl_crystal_density_meas 1.490
_exptl_crystal_density_method 'not measured'
_exptl_crystal_description sheet
_exptl_crystal_F_000 152
_exptl_crystal_size_max 0.46
_exptl_crystal_size_mid 0.34
_exptl_crystal_size_min 0.12
_refine_diff_density_max 0.107
_refine_diff_density_min -0.166
_refine_ls_extinction_method none
_refine_ls_goodness_of_fit_ref 1.031
_refine_ls_hydrogen_treatment constr
_refine_ls_matrix_type full
_refine_ls_number_parameters 100
_refine_ls_number_reflns 1154
_refine_ls_number_restraints 0
_refine_ls_restrained_S_all 1.031
_refine_ls_R_factor_all 0.0483
_refine_ls_R_factor_gt 0.0346
_refine_ls_shift/su_max 0.000
_refine_ls_shift/su_mean 0.000
_refine_ls_structure_factor_coef Fsqd
_refine_ls_weighting_details 'calc w=1/[\s^2^(Fo^2^)+(0.0595P)^2^+0.0336P] where P=(Fo^2^+2Fc^2^)/3'
_refine_ls_weighting_scheme calc
_refine_ls_wR_factor_gt 0.0899
_refine_ls_wR_factor_ref 0.1013
_reflns_number_gt 916
_reflns_number_total 1154
_reflns_threshold_expression I>2sigma(I)
_cod_data_source_file aa2030.cif
_cod_data_source_block I
_cod_database_code 2233071
_cod_database_fobs_code 2233071

loop_
_symmetry_equiv_pos_as_xyz
'x, y, z'
'-x, -y, -z'

loop_
_atom_site_type_symbol
_atom_site_label
_atom_site_fract_x
_atom_site_fract_y
_atom_site_fract_z
_atom_site_U_iso_or_equiv
_atom_site_adp_type
_atom_site_calc_flag
_atom_site_refinement_flags
_atom_site_occupancy
_atom_site_symmetry_multiplicity
N N1 0.5226(2) 0.81660(19) 0.85375(15) 0.0447(4) Uani d . 1 1
N N2 0.2458(2) 0.66148(18) 0.82287(15) 0.0450(4) Uani d . 1 1
N N3 0.20693(19) 0.75348(16) 1.05328(14) 0.0371(3) Uani d . 1 1
N N4 0.0968(3) 0.8138(2) 1.28772(16) 0.0564(4) Uani d . 1 1
N N5 -0.0695(2) 0.7314(2) 1.26282(16) 0.0543(4) Uani d . 1 1
C C1 0.3340(2) 0.74312(19) 0.89977(17) 0.0349(3) Uani d . 1 1
C C2 0.3638(3) 0.6558(2) 0.6765(2) 0.0526(4) Uani d . 1 1
H H2 0.3095 0.6009 0.6157 0.063 Uiso calc R 1 1
C C3 0.5620(3) 0.7281(2) 0.61289(19) 0.0525(4) Uani d . 1 1
H H3 0.6422 0.7236 0.5109 0.063 Uiso calc R 1 1
C C4 0.6357(3) 0.8070(2) 0.7069(2) 0.0511(4) Uani d . 1 1
H H4 0.7702 0.8562 0.6671 0.061 Uiso calc R 1 1
C C5 0.2575(3) 0.8247(2) 1.16196(19) 0.0483(4) Uani d . 1 1
H H5 0.3898 0.8746 1.1478 0.058 Uiso calc R 1 1
C C6 0.0005(3) 0.6975(2) 1.12413(19) 0.0464(4) Uani d . 1 1
H H6 -0.0795 0.6422 1.0787 0.056 Uiso calc R 1 1

loop_
_atom_site_aniso_label
_atom_site_aniso_U_11
_atom_site_aniso_U_22
_atom_site_aniso_U_33
_atom_site_aniso_U_12
_atom_site_aniso_U_13
_atom_site_aniso_U_23
N1 0.0397(6) 0.0550(8) 0.0439(7) -0.0210(6) 0.0051(5) -0.0192(6)
N2 0.0507(7) 0.0556(8) 0.0394(7) -0.0242(6) 0.0061(5) -0.0245(6)
N3 0.0385(6) 0.0415(7) 0.0347(7) -0.0148(5) 0.0037(5) -0.0172(5)
N4 0.0665(9) 0.0667(9) 0.0457(8) -0.0241(7) 0.0086(6) -0.0314(7)
N5 0.0534(8) 0.0674(10) 0.0471(8) -0.0232(7) 0.0136(6) -0.0278(7)
C1 0.0347(7) 0.0347(8) 0.0336(7) -0.0089(6) 0.0000(5) -0.0126(6)
C2 0.0641(10) 0.0598(10) 0.0415(9) -0.0213(8) 0.0045(7) -0.0266(8)
C3 0.0561(10) 0.0581(10) 0.0371(9) -0.0134(8) 0.0107(7) -0.0190(8)
C4 0.0415(8) 0.0609(10) 0.0456(9) -0.0190(8) 0.0097(7) -0.0151(8)
C5 0.0556(9) 0.0580(10) 0.0448(9) -0.0256(8) 0.0040(7) -0.0278(8)
C6 0.0430(8) 0.0593(10) 0.0449(9) -0.0233(7) 0.0090(6) -0.0245(7)

loop_
_atom_type_symbol
_atom_type_description
_atom_type_scat_dispersion_real
_atom_type_scat_dispersion_imag
_atom_type_scat_source
C C 0.0033 0.0016 'International Tables Vol C Tables 4.2.6.8 and 6.1.1.4'
N N 0.0061 0.0033 'International Tables Vol C Tables 4.2.6.8 and 6.1.1.4'
H H 0.0000 0.0000 'International Tables Vol C Tables 4.2.6.8 and 6.1.1.4'

loop_
_geom_angle_atom_site_label_1
_geom_angle_atom_site_label_2
_geom_angle_atom_site_label_3
_geom_angle
C1 N1 C4 114.10(13)
C1 N2 C2 114.64(13)
C6 N3 C5 103.94(12)
C6 N3 C1 127.43(12)
C5 N3 C1 128.61(12)
C5 N4 N5 106.86(12)
C6 N5 N4 107.05(12)
N2 C1 N1 129.15(13)
N2 C1 N3 115.06(12)
N1 C1 N3 115.79(12)
N2 C2 C3 122.41(14)
N2 C2 H2 118.8
C3 C2 H2 118.8
C4 C3 C2 116.74(14)
C4 C3 H3 121.6
C2 C3 H3 121.6
N1 C4 C3 122.95(14)
N1 C4 H4 118.5
C3 C4 H4 118.5
N4 C5 N3 111.03(13)
N4 C5 H5 124.5
N3 C5 H5 124.5
N5 C6 N3 111.12(13)
N5 C6 H6 124.4
N3 C6 H6 124.4

loop_
_geom_bond_atom_site_label_1
_geom_bond_atom_site_label_2
_geom_bond_distance
N1 C1 1.3199(18)
N1 C4 1.3407(19)
N2 C1 1.3185(18)
N2 C2 1.3386(18)
N3 C6 1.3624(18)
N3 C5 1.3629(18)
N3 C1 1.4184(17)
N4 C5 1.2965(19)
N4 N5 1.3915(19)
N5 C6 1.2927(19)
C2 C3 1.373(2)
C2 H2 0.9300
C3 C4 1.368(2)
C3 H3 0.9300
C4 H4 0.9300
C5 H5 0.9300
C6 H6 0.9300

loop_
_geom_torsion_atom_site_label_1
_geom_torsion_atom_site_label_2
_geom_torsion_atom_site_label_3
_geom_torsion_atom_site_label_4
_geom_torsion
C5 N4 N5 C6 0.04(17)
C2 N2 C1 N1 -1.0(2)
C2 N2 C1 N3 178.77(12)
C4 N1 C1 N2 0.8(2)
C4 N1 C1 N3 -179.02(12)
C6 N3 C1 N2 -3.3(2)
C5 N3 C1 N2 178.33(13)
C6 N3 C1 N1 176.55(13)
C5 N3 C1 N1 -1.8(2)
C1 N2 C2 C3 0.5(2)
N2 C2 C3 C4 0.2(2)
C1 N1 C4 C3 0.0(2)
C2 C3 C4 N1 -0.4(2)
N5 N4 C5 N3 0.04(18)
C6 N3 C5 N4 -0.10(17)
C1 N3 C5 N4 178.59(13)
N4 N5 C6 N3 -0.11(17)
C5 N3 C6 N5 0.13(17)
C1 N3 C6 N5 -178.59(13)

loop_
_cod_related_entry_id
_cod_related_entry_database
_cod_related_entry_code
1 ChemSpider 24185771
